data_2101807
loop_
_publ_author_name
'Helliwell, M.'
'Deacon, A.'
'Moon, K. J.'
'Powell, A. K.'
'Cook, M. J.'

_publ_contact_author
;
    Dr. Madeleine Helliwell
Department of Chemistry,
University of Manchester,
Oxford Road,
Manchester,
M13 9PL,
England.
;
_publ_section_title
;
 Two Crystal Structures Towards the Discotic Columnar Mesophase of
 (1,4,8,11,15,18,22,25-Octahexylphthalocyaninato)nickel
;
_journal_issue 2
_journal_name_full 'Acta Crystallographica Section B'
_journal_page_first 231
_journal_page_last 240
_journal_paper_doi 10.1107/S0108768196013043
_journal_volume 53
_journal_year 1997
_chemical_formula_sum 'C80 H112 N8 Ni'
_chemical_formula_weight 1244.52
_symmetry_cell_setting monoclinic
_symmetry_space_group_name_Hall '-C 2yc'
_symmetry_space_group_name_H-M 'C 1 2/c 1'
_audit_creation_method 'by teXsan v1.7'
_cell_angle_alpha 90
_cell_angle_beta 114.60(5)
_cell_angle_gamma 90
_cell_formula_units_Z 8
_cell_length_a 22.55(2)
_cell_length_b 37.140(10)
_cell_length_c 18.994(7)
_cell_measurement_reflns_used 25
_cell_measurement_temperature 295.2
_cell_measurement_theta_max 25.4
_cell_measurement_theta_min 10.5
_cell_volume 14464(16)
_computing_cell_refinement 'MSC/AFC (MSC, 1988)'
_computing_data_collection 'MSC/AFC (MSC, 1988)'
_computing_data_reduction 'TEXSAN (MSC, 1985)'
_computing_publication_material 'TEXSAN (MSC, 1989)'
_computing_structure_refinement 'TEXSAN (MSC, 1985)'
_computing_structure_solution 'SHELXS86 (Sheldrick, 1985)'
_diffrn_ambient_temperature 295.2
_diffrn_measurement_device 'Rigaku AFC5R'
_diffrn_measurement_method \w-2\q
_diffrn_radiation_monochromator graphite
_diffrn_radiation_source 'Rigaku rotating anode'
_diffrn_radiation_type CuK\a
_diffrn_radiation_wavelength 1.5418
_diffrn_reflns_av_R_equivalents 0.136
_diffrn_reflns_limit_h_max 25
_diffrn_reflns_limit_h_min -7
_diffrn_reflns_limit_k_max 41
_diffrn_reflns_limit_k_min -19
_diffrn_reflns_limit_l_max 21
_diffrn_reflns_limit_l_min -21
_diffrn_reflns_number 12794
_diffrn_reflns_reduction_process 'Lp corrections applied'
_diffrn_reflns_theta_max 60.13
_diffrn_reflns_theta_min 0.00
_diffrn_standards_decay_% 0.39
_diffrn_standards_interval_count 150
_diffrn_standards_number 3
_exptl_absorpt_coefficient_mu 0.713
_exptl_absorpt_correction_T_max 1.000
_exptl_absorpt_correction_T_min 0.939
_exptl_absorpt_correction_type
;
\y scans (North, Phillips & Mathews, 1968)
;
_exptl_crystal_colour green
_exptl_crystal_density_diffrn 1.143
_exptl_crystal_density_meas ?
_exptl_crystal_description needle
_exptl_crystal_F_000 5408.00
_exptl_crystal_size_max 0.55
_exptl_crystal_size_mid 0.07
_exptl_crystal_size_min 0.03
_refine_diff_density_max 1.26
_refine_diff_density_min -0.83
_refine_ls_extinction_method none
_refine_ls_goodness_of_fit_obs 3.294
_refine_ls_hydrogen_treatment noref
_refine_ls_matrix_type full
_refine_ls_number_constraints 0
_refine_ls_number_parameters 682
_refine_ls_number_reflns 3715
_refine_ls_number_restraints 0
_refine_ls_R_factor_obs 0.1650
_refine_ls_shift/esd_max 0.2140
_refine_ls_shift/esd_mean 0.0000
_refine_ls_structure_factor_coef F
_refine_ls_weighting_details 'w = 1/[\s^2^(Fo) + 0.00004|Fo|^2^]'
_refine_ls_weighting_scheme calc
_refine_ls_wR_factor_obs 0.1347
_reflns_number_observed 3715
_reflns_number_total 10972
_reflns_observed_criterion >2.50\s(I)
_cod_data_source_file an0534.cif
_cod_data_source_block S196E_UAE
_cod_depositor_comments
;
The following automatic conversions were performed:

'_refine_ls_weighting_scheme' value 'w = 1/[\s^2^(Fo) +
0.00004|Fo|^2^]' was changed to 'calc'. New tag
'_refine_ls_weighting_details' was created. The value of the new tag
was set to 'w = 1/[\s^2^(Fo) + 0.00004|Fo|^2^]'.

Automatic conversion script
Id: cif_fix_values 3143 2015-03-26 13:38:13Z robertas 
;
_cod_original_cell_volume 1446E1(3)
_cod_original_sg_symbol_H-M 'C 2/c'
_cod_original_formula_sum 'C80 H112 N8 Ni '
_cod_database_code 2101807

loop_
_atom_site_aniso_label
_atom_site_aniso_U_11
_atom_site_aniso_U_22
_atom_site_aniso_U_33
_atom_site_aniso_U_12
_atom_site_aniso_U_13
_atom_site_aniso_U_23
Ni1 0.043(2) 0.071(3) 0.046(2) -0.021(2) 0.017(2) -0.003(2)
N1 0.046(8) 0.037(8) 0.051(8) 0.002(6) 0.007(6) -0.013(6)
N2 0.034(6) 0.060(9) 0.017(5) -0.015(6) 0.012(4) -0.009(6)
N3 0.039(7) 0.080(10) 0.073(9) -0.023(7) 0.030(6) 0.006(8)
N4 0.047(8) 0.080(10) 0.075(9) -0.036(7) 0.033(6) 0.004(8)
C4 0.050(10) 0.10(2) 0.033(9) 0.000(10) 0.005(8) -0.010(10)
C10 0.034(9) 0.050(10) 0.050(10) -0.025(9) 0.001(8) -0.004(9)
C11 0.080(10) 0.10(2) 0.050(10) -0.040(10) 0.025(8) -0.020(10)
C12 0.09(2) 0.080(10) 0.050(10) 0.010(10) -0.030(10) -0.040(10)
C13 0.040(10) 0.12(2) 0.11(2) 0.040(10) -0.010(10) -0.020(10)
C16 0.090(10) 0.090(10) 0.014(7) -0.063(10) 0.027(7) -0.004(8)
C17 0.070(10) 0.110(10) 0.024(9) -0.030(10) 0.017(8) -0.008(9)
C18 0.026(8) 0.15(2) 0.080(10) -0.040(10) 0.033(7) -0.010(10)
C19 0.100(10) 0.13(2) 0.090(10) -0.040(10) 0.057(10) 0.020(10)
C20 0.050(10) 0.17(2) 0.22(2) -0.01(2) 0.050(10) 0.00(2)
C21 0.23(2) 0.18(3) 0.35(3) 0.13(2) 0.21(2) 0.12(2)
C23 0.09(2) 0.11(2) 0.11(2) -0.040(10) 0.020(10) 0.000(10)
C24 0.21(3) 0.08(2) 0.16(2) 0.00(2) 0.08(2) -0.05(2)
C25 0.25(2) 0.060(10) 0.26(2) -0.080(10) 0.18(2) -0.04(2)
C26 0.08(2) 0.45(5) 0.26(3) -0.15(2) 0.09(2) -0.19(3)
C29 0.110(10) 0.050(10) 0.110(10) -0.020(10) 0.060(10) -0.030(10)
C30 0.090(10) 0.14(2) 0.090(10) -0.050(10) 0.050(10) -0.010(10)
C35 0.070(10) 0.080(10) 0.080(10) 0.000(10) 0.020(10) -0.010(10)
C36 0.13(2) 0.060(10) 0.13(2) 0.040(10) 0.070(10) -0.010(10)
C37 0.130(10) 0.13(2) 0.140(10) 0.00(2) 0.100(10) 0.000(10)
C38 0.12(2) 0.16(2) 0.19(2) -0.01(2) 0.100(10) -0.04(2)
C39 0.150(10) 0.18(3) 0.28(2) 0.03(2) 0.180(10) -0.06(2)
C40 0.18(2) 0.26(4) 0.21(2) -0.07(2) 0.14(2) -0.04(2)
Ni2 0.049(2) 0.037(2) 0.041(2) 0.0000 0.019(2) 0.0000
N5 0.080(10) 0.060(10) 0.060(10) 0.0000 0.049(8) 0.0000
N6 0.061(8) 0.037(8) 0.026(6) 0.002(6) 0.023(5) 0.000(6)
N7 0.030(6) 0.055(8) 0.026(6) 0.001(6) 0.014(4) 0.024(6)
C41 0.075(9) 0.050(10) 0.052(8) -0.025(9) 0.052(6) -0.025(8)
C42 0.052(10) 0.050(10) 0.070(10) 0.040(8) 0.029(8) 0.053(9)
C43 0.060(10) 0.080(10) 0.090(10) 0.050(10) 0.010(10) 0.010(10)
C45 0.090(10) 0.10(2) 0.070(10) -0.010(10) 0.062(8) 0.010(10)
C46 0.070(10) 0.100(10) 0.021(7) -0.010(10) 0.031(6) 0.022(9)
C51 0.056(9) 0.060(10) 0.041(8) -0.035(9) 0.025(7) -0.037(8)
C52 0.040(10) 0.070(10) 0.070(10) -0.009(10) 0.016(8) 0.010(10)
C53 0.051(9) 0.040(10) 0.090(10) 0.000(8) 0.040(8) -0.013(9)
C54 0.058(9) 0.028(9) 0.044(8) -0.015(8) 0.029(7) -0.017(7)
C56 0.053(8) 0.040(10) 0.058(8) 0.007(8) 0.044(6) 0.010(8)
C58 0.19(2) 0.29(3) 0.11(2) 0.14(2) 0.03(2) -0.03(2)
C59 0.33(4) 0.14(2) 0.21(2) 0.03(2) 0.15(2) 0.11(2)
C60 0.31(4) 0.19(3) 0.24(3) 0.04(3) 0.12(3) 0.04(3)
C63 0.047(10) 0.100(10) 0.060(10) -0.049(10) 0.020(8) -0.010(10)
C64 0.09(2) 0.10(2) 0.060(10) -0.010(10) 0.000(10) 0.000(10)
C65 0.080(10) 0.16(2) 0.080(10) 0.020(10) 0.054(9) 0.040(10)
C66 0.21(2) 0.17(2) 0.100(10) -0.05(2) 0.120(10) -0.03(2)
C67 0.37(3) 0.31(4) 0.130(10) -0.15(3) 0.190(10) -0.11(2)
C68 0.20(2) 0.24(3) 0.15(2) -0.07(2) 0.120(10) -0.02(2)
C69 0.055(8) 0.040(10) 0.067(9) 0.024(8) 0.040(6) -0.007(8)
C70 0.080(10) 0.070(10) 0.080(10) 0.019(10) 0.059(7) -0.016(10)
C71 0.070(10) 0.10(2) 0.100(10) 0.000(10) 0.054(8) 0.000(10)
C72 0.060(10) 0.12(2) 0.080(10) 0.010(10) 0.042(9) 0.020(10)
C73 0.080(10) 0.13(2) 0.080(10) -0.010(10) 0.060(8) 0.010(10)
C74 0.070(10) 0.22(3) 0.15(2) 0.01(2) 0.070(10) 0.04(2)
C75 0.090(10) 0.040(10) 0.080(10) 0.020(10) 0.031(10) 0.003(10)
C76 0.120(10) 0.090(10) 0.053(10) 0.020(10) 0.058(8) 0.010(10)
C77 0.14(2) 0.070(10) 0.090(10) 0.010(10) 0.040(10) 0.020(10)
C78 0.15(2) 0.060(10) 0.15(2) -0.020(10) 0.080(10) 0.020(10)
C80 0.18(3) 0.13(2) 0.37(4) 0.01(2) 0.11(2) 0.08(2)

loop_
_atom_site_label
_atom_site_fract_x
_atom_site_fract_y
_atom_site_fract_z
_atom_site_U_iso_or_equiv
_atom_site_thermal_displace_type
_atom_site_calc_flag
_atom_site_occupancy
Ni1 0.2500 0.2500 0.5000 0.0540(10) Uani d 1.000
N1 0.1269(6) 0.3010(3) 0.4952(7) 0.049(4) Uani d 1.000
N2 0.1606(5) 0.2425(3) 0.4797(5) 0.036(3) Uani d 1.000
N3 0.1514(5) 0.1779(4) 0.4597(7) 0.061(4) Uani d 1.000
N4 0.2591(6) 0.1994(4) 0.4819(7) 0.065(5) Uani d 1.000
C1 0.1155(6) 0.2671(4) 0.4763(7) 0.030(4) Uiso d 1.000
C2 0.0496(7) 0.2512(4) 0.4529(8) 0.052(4) Uiso d 1.000
C3 -0.0090(7) 0.2679(4) 0.4349(8) 0.050(5) Uiso d 1.000
C4 -0.0593(7) 0.2413(5) 0.4207(8) 0.067(6) Uani d 1.000
C5 -0.0507(8) 0.2051(5) 0.4276(10) 0.077(6) Uiso d 1.000
C6 0.0113(7) 0.1906(4) 0.4446(8) 0.048(5) Uiso d 1.000
C7 0.0608(7) 0.2159(4) 0.4526(7) 0.043(4) Uiso d 1.000
C8 0.1273(8) 0.2096(5) 0.4643(9) 0.065(5) Uiso d 1.000
C9 0.2115(7) 0.1751(4) 0.4654(8) 0.042(4) Uiso d 1.000
C10 0.2354(7) 0.1420(4) 0.4488(9) 0.053(5) Uani d 1.000
C11 0.2120(8) 0.1060(5) 0.4298(9) 0.073(6) Uani d 1.000
C12 0.2462(10) 0.0811(5) 0.4069(10) 0.093(7) Uani d 1.000
C13 0.3090(8) 0.0889(6) 0.4130(10) 0.103(8) Uani d 1.000
C14 0.3354(7) 0.1238(4) 0.4338(8) 0.055(5) Uiso d 1.000
C15 0.2987(7) 0.1485(4) 0.4546(8) 0.048(5) Uiso d 1.000
C16 0.3142(8) 0.1858(5) 0.4791(7) 0.064(5) Uani d 1.000
C17 -0.0227(8) 0.3074(5) 0.4276(8) 0.068(6) Uani d 1.000
C18 -0.0920(7) 0.3217(6) 0.4036(9) 0.083(6) Uani d 1.000
C19 -0.0953(9) 0.3616(6) 0.3920(10) 0.102(8) Uani d 1.000
C20 -0.1603(9) 0.3779(7) 0.3820(10) 0.140(10) Uani d 1.000
C21 -0.1560(10) 0.4194(8) 0.379(2) 0.230(10) Uani d 1.000
C22A -0.190(3) 0.437(2) 0.418(3) 0.26(3) Uiso d 0.600
C22B -0.231(5) 0.424(3) 0.375(6) 0.33(3) Uiso d 0.400
C23 0.0231(9) 0.1520(6) 0.4550(10) 0.108(8) Uani d 1.000
C24 -0.0160(10) 0.1299(6) 0.4850(10) 0.150(10) Uani d 1.000
C25 -0.0090(10) 0.1400(6) 0.5660(10) 0.170(10) Uani d 1.000
C26 0.0570(10) 0.1281(10) 0.628(2) 0.26(2) Uani d 1.000
C27 0.056(2) 0.1350(10) 0.699(3) 0.35(2) Uiso d 1.000
C28A 0.105(3) 0.122(2) 0.751(3) 0.23(3) Uiso d 0.600
C28B 0.140(3) 0.107(2) 0.759(4) 0.16(3) Uiso d 0.400
C29 0.1486(9) 0.0939(5) 0.4330(10) 0.085(7) Uani d 1.000
C30 0.1538(9) 0.0853(6) 0.5140(10) 0.106(8) Uani d 1.000
C31 0.2011(10) 0.0537(6) 0.5500(10) 0.110(8) Uiso d 1.000
C32 0.2050(10) 0.0472(7) 0.6330(10) 0.160(10) Uiso d 1.000
C33 0.2500(10) 0.0155(9) 0.662(2) 0.210(10) Uiso d 1.000
C34A 0.286(4) -0.001(2) 0.659(5) 0.15(3) Uiso d 0.300
C34B 0.276(2) 0.0030(10) 0.745(3) 0.22(2) Uiso d 0.700
C35 0.4000(8) 0.1307(5) 0.4277(10) 0.079(7) Uani d 1.000
C36 0.4301(10) 0.1042(5) 0.3960(10) 0.102(7) Uani d 1.000
C37 0.4883(10) 0.1180(6) 0.3840(10) 0.117(8) Uani d 1.000
C38 0.5280(10) 0.0910(7) 0.3710(10) 0.140(10) Uani d 1.000
C39 0.5870(10) 0.1052(7) 0.3600(10) 0.177(10) Uani d 1.000
C40 0.6280(10) 0.0783(8) 0.3490(10) 0.200(10) Uani d 1.000
H4 -0.1024 0.2502 0.4052 0.080 Uiso c 1.000
H5 -0.0862 0.1894 0.4205 0.092 Uiso c 1.000
H12 0.2270 0.0586 0.3870 0.112 Uiso c 1.000
H13 0.3338 0.0704 0.4030 0.124 Uiso c 1.000
H17A 0.0034 0.3174 0.4765 0.082 Uiso c 1.000
H17B -0.0084 0.3158 0.3901 0.082 Uiso c 1.000
H18A -0.1205 0.3101 0.3573 0.100 Uiso c 1.000
H18B -0.1058 0.3163 0.4438 0.100 Uiso c 1.000
H19A -0.0612 0.3722 0.4347 0.122 Uiso c 1.000
H19B -0.0885 0.3661 0.3460 0.122 Uiso c 1.000
H20A -0.1935 0.3689 0.3351 0.170 Uiso c 1.000
H20B -0.1691 0.3709 0.4243 0.170 Uiso c 1.000
H21A -0.1255 0.4293 0.4234 0.257 Uiso c 1.000
H21B -0.1524 0.4274 0.3338 0.257 Uiso c 1.000
H22A -0.1693 0.4507 0.4602 0.306 Uiso d 0.600
H22B -0.2277 0.4542 0.3798 0.306 Uiso d 0.600
H22C -0.2213 0.4204 0.4305 0.306 Uiso d 0.600
H22D -0.2465 0.4502 0.3680 0.406 Uiso d 0.400
H22E -0.2672 0.4136 0.3253 0.406 Uiso d 0.400
H22F -0.2404 0.4152 0.4149 0.406 Uiso d 0.400
H23A 0.0155 0.1420 0.4055 0.128 Uiso c 1.000
H23B 0.0674 0.1483 0.4892 0.128 Uiso c 1.000
H24A -0.0616 0.1328 0.4515 0.175 Uiso c 1.000
H24B -0.0049 0.1053 0.4862 0.175 Uiso c 1.000
H25A -0.0118 0.1654 0.5702 0.203 Uiso c 1.000
H25B -0.0423 0.1289 0.5772 0.203 Uiso c 1.000
H26A 0.0652 0.1024 0.6278 0.316 Uiso c 1.000
H26B 0.0939 0.1403 0.6270 0.316 Uiso c 1.000
H27A 0.0514 0.1617 0.7032 0.434 Uiso c 1.000
H27B 0.0121 0.1265 0.6959 0.434 Uiso c 1.000
H28A 0.0882 0.1084 0.7823 0.269 Uiso d 0.600
H28B 0.1231 0.1067 0.7272 0.269 Uiso d 0.600
H28C 0.1305 0.1406 0.7781 0.269 Uiso d 0.600
H28D 0.1316 0.0847 0.7420 0.168 Uiso d 0.400
H28E 0.1709 0.1198 0.7489 0.168 Uiso d 0.400
H28F 0.1453 0.1106 0.8110 0.168 Uiso d 0.400
H29A 0.1174 0.1128 0.4118 0.103 Uiso c 1.000
H29B 0.1335 0.0730 0.4018 0.103 Uiso c 1.000
H30A 0.1696 0.1060 0.5457 0.128 Uiso c 1.000
H30B 0.1120 0.0792 0.5106 0.128 Uiso c 1.000
H31A 0.1852 0.0328 0.5189 0.131 Uiso c 1.000
H31B 0.2430 0.0596 0.5528 0.131 Uiso c 1.000
H32A 0.2225 0.0673 0.6654 0.185 Uiso c 1.000
H32B 0.1631 0.0415 0.6312 0.185 Uiso c 1.000
H33A 0.2711 0.0208 0.7138 0.231 Uiso c 1.000
H33B 0.2184 -0.0033 0.6528 0.231 Uiso c 1.000
H34A 0.3015 -0.0219 0.6922 0.198 Uiso d 0.300
H34B 0.2758 -0.0125 0.6049 0.198 Uiso d 0.300
H34C 0.3285 0.0115 0.6660 0.198 Uiso d 0.300
H34D 0.2455 -0.0109 0.7444 0.274 Uiso d 0.700
H34E 0.3157 -0.0063 0.7501 0.274 Uiso d 0.700
H34F 0.2803 0.0261 0.7674 0.274 Uiso d 0.700
H35A 0.3939 0.1517 0.3969 0.092 Uiso c 1.000
H35B 0.4317 0.1352 0.4786 0.092 Uiso c 1.000
H36A 0.4435 0.0841 0.4288 0.121 Uiso c 1.000
H36B 0.3982 0.0968 0.3459 0.121 Uiso c 1.000
H37A 0.4731 0.1338 0.3405 0.142 Uiso c 1.000
H37B 0.5150 0.1311 0.4290 0.142 Uiso c 1.000
H38A 0.5434 0.0752 0.4140 0.172 Uiso c 1.000
H38B 0.5018 0.0780 0.3255 0.172 Uiso c 1.000
H39A 0.5714 0.1205 0.3161 0.216 Uiso c 1.000
H39B 0.6124 0.1189 0.4049 0.216 Uiso c 1.000
H40A 0.6419 0.0620 0.3918 0.237 Uiso c 1.000
H40B 0.6041 0.0657 0.3027 0.237 Uiso c 1.000
H40C 0.6647 0.0896 0.3469 0.237 Uiso c 1.000
Ni2 0.0000 -0.20882(9) 0.7500 0.0420(10) Uani d 1.000
N5 0.0000 -0.1196(5) 0.7500 0.061(6) Uani d 1.000
N6 0.0610(5) -0.1726(3) 0.7518(6) 0.040(4) Uani d 1.000
N7 0.1550(5) -0.2092(3) 0.7721(5) 0.036(3) Uani d 1.000
N8 0.0642(5) -0.2445(3) 0.7660(6) 0.039(3) Uiso d 1.000
N9 0.0000 -0.2991(5) 0.7500 0.059(6) Uiso d 1.000
C41 0.0484(7) -0.1363(4) 0.7430(8) 0.051(5) Uani d 1.000
C42 0.1022(7) -0.1200(4) 0.7323(9) 0.059(5) Uani d 1.000
C43 0.1077(8) -0.0846(5) 0.7090(10) 0.082(6) Uani d 1.000
C44 0.1653(9) -0.0763(5) 0.7034(10) 0.079(6) Uiso d 1.000
C45 0.2096(8) -0.1024(5) 0.7087(9) 0.081(6) Uani d 1.000
C46 0.2032(7) -0.1372(5) 0.7268(7) 0.060(5) Uani d 1.000
C47 0.1471(6) -0.1446(4) 0.7385(7) 0.029(4) Uiso d 1.000
C48 0.1237(6) -0.1786(3) 0.7550(7) 0.023(3) Uiso d 1.000
C49 0.1278(7) -0.2404(4) 0.7801(8) 0.051(5) Uiso d 1.000
C50 0.1630(7) -0.2739(4) 0.8015(8) 0.040(4) Uiso d 1.000
C51 0.2280(7) -0.2832(4) 0.8152(8) 0.050(5) Uani d 1.000
C52 0.2432(7) -0.3189(5) 0.8358(9) 0.062(6) Uani d 1.000
C53 0.2015(7) -0.3435(4) 0.8388(9) 0.054(5) Uani d 1.000
C54 0.1359(7) -0.3347(4) 0.8205(7) 0.040(4) Uani d 1.000
C55 0.1197(6) -0.2998(4) 0.7988(7) 0.037(4) Uiso d 1.000
C56 0.0557(6) -0.2810(4) 0.7722(8) 0.044(4) Uani d 1.000
C57 0.0630(10) -0.0547(6) 0.7090(10) 0.120(9) Uiso d 1.000
C58 0.0370(10) -0.0347(8) 0.6430(10) 0.210(10) Uani d 1.000
C59 -0.008(2) -0.0038(8) 0.642(2) 0.220(10) Uani d 1.000
C60 -0.036(2) 0.0136(9) 0.583(2) 0.24(2) Uani d 1.000
C61A -0.083(3) 0.038(2) 0.562(3) 0.16(2) Uiso d 0.500
C61B -0.096(4) 0.049(2) 0.594(4) 0.24(3) Uiso d 0.500
C62A -0.130(3) 0.042(2) 0.572(4) 0.21(3) Uiso d 0.500
C62B -0.140(3) 0.061(2) 0.511(3) 0.18(2) Uiso d 0.500
C63 0.2564(7) -0.1650(5) 0.7355(9) 0.068(6) Uani d 1.000
C64 0.2391(9) -0.1869(5) 0.6610(10) 0.094(7) Uani d 1.000
C65 0.2306(8) -0.1661(6) 0.5910(10) 0.103(8) Uani d 1.000
C66 0.2220(10) -0.1904(7) 0.5230(10) 0.143(9) Uani d 1.000
C67 0.2270(10) -0.1774(9) 0.4630(10) 0.240(10) Uani d 1.000
C68 0.2210(10) -0.1998(8) 0.3950(10) 0.180(10) Uani d 1.000
C69 0.2778(7) -0.2560(4) 0.8159(8) 0.050(5) Uani d 1.000
C70 0.3468(8) -0.2686(4) 0.8312(9) 0.069(6) Uani d 1.000
C71 0.3920(8) -0.2387(5) 0.8310(10) 0.081(6) Uani d 1.000
C72 0.4602(8) -0.2517(6) 0.8517(9) 0.086(7) Uani d 1.000
C73 0.5088(8) -0.2233(6) 0.8580(9) 0.088(7) Uani d 1.000
C74 0.5768(8) -0.2340(7) 0.8770(10) 0.138(10) Uani d 1.000
C75 0.0887(8) -0.3615(4) 0.8250(9) 0.072(6) Uani d 1.000
C76 0.1119(9) -0.3994(5) 0.8514(9) 0.078(6) Uani d 1.000
C77 0.0630(10) -0.4214(5) 0.8680(10) 0.102(8) Uani d 1.000
C78 0.0840(10) -0.4602(5) 0.8950(10) 0.114(8) Uani d 1.000
C79 0.0390(10) -0.4820(7) 0.9180(10) 0.160(10) Uiso d 1.000
C80 -0.0240(10) -0.4868(7) 0.860(2) 0.22(2) Uani d 1.000
H44 0.1735 -0.0521 0.6940 0.093 Uiso c 1.000
H45 0.2473 -0.0960 0.7010 0.098 Uiso c 1.000
H52 0.2871 -0.3263 0.8493 0.076 Uiso c 1.000
H53 0.2163 -0.3674 0.8532 0.064 Uiso c 1.000
H57A 0.0273 -0.0648 0.7160 0.146 Uiso c 1.000
H57B 0.0864 -0.0388 0.7501 0.146 Uiso c 1.000
H58A 0.0723 -0.0237 0.6347 0.251 Uiso c 1.000
H58B 0.0134 -0.0497 0.6005 0.251 Uiso c 1.000
H59A -0.0421 -0.0137 0.6540 0.255 Uiso c 1.000
H59B 0.0159 0.0131 0.6811 0.255 Uiso c 1.000
H60A -0.0043 0.0260 0.5704 0.303 Uiso c 1.000
H60B -0.0600 -0.0022 0.5408 0.303 Uiso c 1.000
H61A -0.0624 0.0604 0.5699 0.213 Uiso d 0.500
H61B -0.1045 0.0348 0.5033 0.213 Uiso d 0.500
H61C -0.1137 0.0372 0.6228 0.285 Uiso d 0.500
H61D -0.0695 0.0682 0.6178 0.285 Uiso d 0.500
H62A -0.1537 0.0605 0.5674 0.259 Uiso d 0.500
H62B -0.1592 0.0189 0.5616 0.259 Uiso d 0.500
H62C -0.1115 0.0369 0.6379 0.259 Uiso d 0.500
H62D -0.1683 0.0743 0.5301 0.235 Uiso d 0.500
H62E -0.1202 0.0674 0.4923 0.235 Uiso d 0.500
H62F -0.1646 0.0366 0.4974 0.235 Uiso d 0.500
H63A 0.2965 -0.1524 0.7474 0.083 Uiso c 1.000
H63B 0.2617 -0.1807 0.7773 0.083 Uiso c 1.000
H64A 0.2736 -0.2037 0.6717 0.116 Uiso c 1.000
H64B 0.2000 -0.1992 0.6520 0.116 Uiso c 1.000
H65A 0.1932 -0.1515 0.5773 0.121 Uiso c 1.000
H65B 0.2681 -0.1515 0.6028 0.121 Uiso c 1.000
H66A 0.2544 -0.2087 0.5426 0.170 Uiso c 1.000
H66B 0.1801 -0.2007 0.5058 0.170 Uiso c 1.000
H67A 0.1936 -0.1596 0.4430 0.289 Uiso c 1.000
H67B 0.2684 -0.1659 0.4814 0.289 Uiso c 1.000
H68A 0.1793 -0.2100 0.3710 0.215 Uiso c 1.000
H68B 0.2297 -0.1854 0.3587 0.215 Uiso c 1.000
H68C 0.2531 -0.2188 0.4123 0.215 Uiso c 1.000
H69A 0.2601 -0.2448 0.7662 0.058 Uiso c 1.000
H69B 0.2815 -0.2388 0.8542 0.058 Uiso c 1.000
H70A 0.3651 -0.2800 0.8805 0.082 Uiso c 1.000
H70B 0.3439 -0.2854 0.7923 0.082 Uiso c 1.000
H71A 0.3758 -0.2283 0.7812 0.096 Uiso c 1.000
H71B 0.3935 -0.2212 0.8681 0.096 Uiso c 1.000
H72A 0.4748 -0.2639 0.8998 0.100 Uiso c 1.000
H72B 0.4587 -0.2682 0.8125 0.100 Uiso c 1.000
H73A 0.4933 -0.2110 0.8099 0.108 Uiso c 1.000
H73B 0.5100 -0.2071 0.8974 0.108 Uiso c 1.000
H74A 0.5942 -0.2461 0.9255 0.165 Uiso c 1.000
H74B 0.5777 -0.2496 0.8379 0.165 Uiso c 1.000
H74C 0.6021 -0.2131 0.8801 0.165 Uiso c 1.000
H75A 0.0721 -0.3521 0.8594 0.089 Uiso c 1.000
H75B 0.0545 -0.3633 0.7744 0.089 Uiso c 1.000
H76A 0.1200 -0.4109 0.8116 0.092 Uiso c 1.000
H76B 0.1509 -0.3979 0.8970 0.092 Uiso c 1.000
H77A 0.0555 -0.4097 0.9074 0.121 Uiso c 1.000
H77B 0.0245 -0.4227 0.8220 0.121 Uiso c 1.000
H78A 0.0891 -0.4728 0.8539 0.139 Uiso c 1.000
H78B 0.1256 -0.4594 0.9385 0.139 Uiso c 1.000
H79A 0.0576 -0.5050 0.9350 0.188 Uiso c 1.000
H79C 0.0347 -0.4698 0.9602 0.188 Uiso c 1.000
H80A -0.0441 -0.4640 0.8416 0.268 Uiso c 1.000
H80B -0.0215 -0.4995 0.8172 0.268 Uiso c 1.000
H80C -0.0501 -0.5003 0.8787 0.268 Uiso c 1.000

loop_
_atom_type_symbol
_atom_type_scat_dispersion_real
_atom_type_scat_dispersion_imag
_atom_type_scat_source
C 0.018 0.009
;International Tables for Crystallography
(1992, Vol. C, Tables 4.2.6.8 and 6.1.1.1)
;
H 0.000 0.000
;International Tables for Crystallography
(1992, Vol. C, Table 6.1.1.2)
;
N 0.031 0.018
;International Tables for Crystallography
(1992, Vol. C, Tables 4.2.6.8 and 6.1.1.1)
;
Ni -3.003 0.509
;International Tables for Crystallography
(1992, Vol. C, Tables 4.2.6.8 and 6.1.1.1)
;

loop_
_geom_angle_atom_site_label_1
_geom_angle_atom_site_label_2
_geom_angle_atom_site_label_3
_geom_angle_site_symmetry_1
_geom_angle_site_symmetry_3
_geom_angle
_geom_angle_publ_flag
N2 Ni1 N2 . 7_556 180.0000(2) yes
N2 Ni1 N4 . . 90.1(5) yes
N2 Ni1 N4 . 7_556 89.9(5) yes
N2 Ni1 N4 7_556 . 89.9(5) yes
N2 Ni1 N4 7_556 7_556 90.1(5) yes
N4 Ni1 N4 . 7_556 180.00 yes
C1 N1 C16 . 7_556 121.0(10) no
Ni1 N2 C1 . . 128.5(9) no
Ni1 N2 C8 . . 126.0(10) no
C1 N2 C8 . . 104.0(10) no
C8 N3 C9 . . 120.0(10) no
Ni1 N4 C9 . . 124.0(10) no
Ni1 N4 C16 . . 122.0(10) no
C9 N4 C16 . . 113.0(10) no
N1 C1 N2 . . 125.0(10) no
N1 C1 C2 . . 121.0(10) no
N2 C1 C2 . . 112.0(10) no
C1 C2 C3 . . 129.0(10) no
C1 C2 C7 . . 102.0(10) no
C3 C2 C7 . . 127.0(10) no
C2 C3 C4 . . 109.0(10) no
C2 C3 C17 . . 127.0(10) no
C4 C3 C17 . . 122.0(10) no
C3 C4 C5 . . 126.0(10) no
C3 C4 H4 . . 116.6 no
C5 C4 H4 . . 117.2 no
C4 C5 C6 . . 119.0(10) no
C4 C5 H5 . . 121.0 no
C6 C5 H5 . . 119.7 no
C5 C6 C7 . . 115.0(10) no
C5 C6 C23 . . 121.0(10) no
C7 C6 C23 . . 123.0(10) no
C2 C7 C6 . . 120.0(10) no
C2 C7 C8 . . 110.0(10) no
C6 C7 C8 . . 129.0(10) no
N2 C8 N3 . . 126.0(10) no
N2 C8 C7 . . 108.0(10) no
N3 C8 C7 . . 124.0(10) no
N3 C9 N4 . . 131.0(10) no
N3 C9 C10 . . 121.0(10) no
N4 C9 C10 . . 107.0(10) no
C9 C10 C11 . . 136.0(10) no
C9 C10 C15 . . 107.0(10) no
C11 C10 C15 . . 115.0(10) no
C10 C11 C12 . . 120.0(10) no
C10 C11 C29 . . 121.0(10) no
C12 C11 C29 . . 118.0(10) no
C11 C12 C13 . . 120.0(10) no
C11 C12 H12 . . 119.6 no
C13 C12 H12 . . 119.8 no
C12 C13 C14 . . 120.0(10) no
C12 C13 H13 . . 119.4 no
C14 C13 H13 . . 120.1 no
C13 C14 C15 . . 116.0(10) no
C13 C14 C35 . . 115.0(10) no
C15 C14 C35 . . 127.0(10) no
C10 C15 C14 . . 124.0(10) no
C10 C15 C16 . . 106.0(10) no
C14 C15 C16 . . 128.0(10) no
N1 C16 N4 7_556 . 130.0(10) no
N1 C16 C15 7_556 . 123.0(10) no
N4 C16 C15 . . 105.0(10) no
C3 C17 C18 . . 121.0(10) no
C3 C17 H17A . . 106.0 no
C3 C17 H17B . . 105.8 no
C18 C17 H17A . . 107.2 no
C18 C17 H17B . . 106.6 no
H17A C17 H17B . . 109.9 no
C17 C18 C19 . . 111.0(10) no
C17 C18 H18A . . 109.3 no
C17 C18 H18B . . 108.5 no
C19 C18 H18A . . 109.7 no
C19 C18 H18B . . 108.5 no
H18A C18 H18B . . 108.9 no
C18 C19 C20 . . 113.0(10) no
C18 C19 H19A . . 108.0 no
C18 C19 H19B . . 106.9 no
C20 C19 H19A . . 109.9 no
C20 C19 H19B . . 109.1 no
H19A C19 H19B . . 109.4 no
C19 C20 C21 . . 109.0(10) no
C19 C20 H20A . . 108.8 no
C19 C20 H20B . . 108.3 no
C21 C20 H20A . . 111.3 no
C21 C20 H20B . . 109.7 no
H20A C20 H20B . . 109.5 no
C20 C21 C22A . . 112(3) no
C20 C21 C22B . . 92(4) no
C20 C21 H21A . . 114.4 no
C20 C21 H21B . . 111.5 no
C22A C21 C22B . . 38(4) no
C22A C21 H21A . . 72.9 no
C22A C21 H21B . . 126.6 no
C22B C21 H21A . . 110.8 no
C22B C21 H21B . . 112.9 no
H21A C21 H21B . . 113.3 no
C21 C22A C22B . . 84(8) no
C21 C22A H22A . . 121.9 no
C21 C22A H22B . . 112.2 no
C21 C22A H22C . . 115.3 no
C22B C22A H22A . . 153.5 no
C22B C22A H22B . . 63.0 no
C22B C22A H22C . . 56.8 no
H22A C22A H22B . . 102.7 no
H22A C22A H22C . . 105.9 no
H22B C22A H22C . . 94.8 no
C21 C22B C22A . . 57(7) no
C21 C22B H22B . . 94.2 no
C21 C22B H22C . . 99.3 no
C21 C22B H22D . . 113.4 no
C21 C22B H22E . . 112.9 no
C21 C22B H22F . . 119.3 no
C22A C22B H22B . . 59.9 no
C22A C22B H22C . . 61.1 no
C22A C22B H22D . . 80.8 no
C22A C22B H22E . . 167.6 no
C22A C22B H22F . . 88.2 no
H22B C22B H22C . . 95.6 no
H22B C22B H22D . . 22.0 no
H22B C22B H22E . . 117.2 no
H22B C22B H22F . . 110.1 no
H22C C22B H22D . . 102.0 no
H22C C22B H22E . . 130.7 no
H22C C22B H22F . . 27.1 no
H22D C22B H22E . . 98.3 no
H22D C22B H22F . . 106.7 no
H22E C22B H22F . . 103.8 no
C6 C23 C24 . . 119.0(10) no
C6 C23 H23A . . 107.8 no
C6 C23 H23B . . 108.2 no
C24 C23 H23A . . 105.9 no
C24 C23 H23B . . 106.0 no
H23A C23 H23B . . 109.5 no
C23 C24 C25 . . 115.0(10) no
C23 C24 H24A . . 108.6 no
C23 C24 H24B . . 109.8 no
C25 C24 H24A . . 106.0 no
C25 C24 H24B . . 107.7 no
H24A C24 H24B . . 109.1 no
C24 C25 C26 . . 110(2) no
C24 C25 H25A . . 109.8 no
C24 C25 H25B . . 110.7 no
C26 C25 H25A . . 107.1 no
C26 C25 H25B . . 108.3 no
H25A C25 H25B . . 110.1 no
C25 C26 C27 . . 105(2) no
C25 C26 H26A . . 113.4 no
C25 C26 H26B . . 115.1 no
C27 C26 H26A . . 105.1 no
C27 C26 H26B . . 108.7 no
H26A C26 H26B . . 108.0 no
C26 C27 C28A . . 109(5) no
C26 C27 C28B . . 93(3) no
C26 C27 H27A . . 107.2 no
C26 C27 H27B . . 108.5 no
C28A C27 C28B . . 16(3) no
C28A C27 H27A . . 113.6 no
C28A C27 H27B . . 117.3 no
C28B C27 H27A . . 123.3 no
C28B C27 H27B . . 122.7 no
H27A C27 H27B . . 100.4 no
C27 C28A C28B . . 141(8) no
C27 C28A H28A . . 103.9 no
C27 C28A H28B . . 105.9 no
C27 C28A H28C . . 107.3 no
C27 C28A H28F . . 165.9 no
C28B C28A H28A . . 97.2 no
C28B C28A H28B . . 35.7 no
C28B C28A H28C . . 93.9 no
C28B C28A H28F . . 51.7 no
H28A C28A H28B . . 111.6 no
H28A C28A H28C . . 111.6 no
H28A C28A H28F . . 64.9 no
H28B C28A H28C . . 115.7 no
H28B C28A H28F . . 86.8 no
H28C C28A H28F . . 71.3 no
C27 C28B C28A . . 22(4) no
C27 C28B H28A . . 56.8 no
C27 C28B H28B . . 49.0 no
C27 C28B H28C . . 57.5 no
C27 C28B H28D . . 104.8 no
C27 C28B H28E . . 103.0 no
C27 C28B H28F . . 100.6 no
C28A C28B H28A . . 42.2 no
C28A C28B H28B . . 70.9 no
C28A C28B H28C . . 42.7 no
C28A C28B H28D . . 117.2 no
C28A C28B H28E . . 108.7 no
C28A C28B H28F . . 78.6 no
H28A C28B H28B . . 92.8 no
H28A C28B H28C . . 68.2 no
H28A C28B H28D . . 94.0 no
H28A C28B H28E . . 146.0 no
H28A C28B H28F . . 55.2 no
H28B C28B H28C . . 100.1 no
H28B C28B H28D . . 69.9 no
H28B C28B H28E . . 90.9 no
H28B C28B H28F . . 147.0 no
H28C C28B H28D . . 159.5 no
H28C C28B H28E . . 77.9 no
H28C C28B H28F . . 63.0 no
H28D C28B H28E . . 118.9 no
H28D C28B H28F . . 115.7 no
H28E C28B H28F . . 110.9 no
C11 C29 C30 . . 114.0(10) no
C11 C29 H29A . . 107.9 no
C11 C29 H29B . . 108.2 no
C30 C29 H29A . . 108.2 no
C30 C29 H29B . . 108.4 no
H29A C29 H29B . . 109.1 no
C29 C30 C31 . . 111.0(10) no
C29 C30 H30A . . 109.0 no
C29 C30 H30B . . 109.4 no
C31 C30 H30A . . 108.7 no
C31 C30 H30B . . 109.1 no
H30A C30 H30B . . 109.5 no
C30 C31 C32 . . 107.0(10) no
C30 C31 H31A . . 109.4 no
C30 C31 H31B . . 109.8 no
C32 C31 H31A . . 110.3 no
C32 C31 H31B . . 110.2 no
H31A C31 H31B . . 109.3 no
C31 C32 C33 . . 103(2) no
C31 C32 H32A . . 111.8 no
C31 C32 H32B . . 111.6 no
C33 C32 H32A . . 109.7 no
C33 C32 H32B . . 110.3 no
H32A C32 H32B . . 109.7 no
C32 C33 C34A . . 149(6) no
C32 C33 C34B . . 122(3) no
C32 C33 H33A . . 101.4 no
C32 C33 H33B . . 99.5 no
C34A C33 C34B . . 84(5) no
C34A C33 H33A . . 96.4 no
C34A C33 H33B . . 96.5 no
C34B C33 H33A . . 30.8 no
C34B C33 H33B . . 84.3 no
H33A C33 H33B . . 111.0 no
C33 C34A C34B . . 59(5) no
C33 C34A H34A . . 120.4 no
C33 C34A H34B . . 115.7 no
C33 C34A H34C . . 117.3 no
C34B C34A H34A . . 67.0 no
C34B C34A H34B . . 151.9 no
C34B C34A H34C . . 109.1 no
H34A C34A H34B . . 99.5 no
H34A C34A H34C . . 102.5 no
H34B C34A H34C . . 97.7 no
C33 C34B C34A . . 36(3) no
C33 C34B H33A . . 33.5 no
C33 C34B H34D . . 102.5 no
C33 C34B H34E . . 99.7 no
C33 C34B H34F . . 97.1 no
C34A C34B H33A . . 56.7 no
C34A C34B H34D . . 111.3 no
C34A C34B H34E . . 64.8 no
C34A C34B H34F . . 118.1 no
H33A C34B H34D . . 125.8 no
H33A C34B H34E . . 102.0 no
H33A C34B H34F . . 65.2 no
H34D C34B H34E . . 120.3 no
H34D C34B H34F . . 118.8 no
H34E C34B H34F . . 112.3 no
C14 C35 C36 . . 122.0(10) no
C14 C35 H35A . . 106.5 no
C14 C35 H35B . . 106.9 no
C36 C35 H35A . . 105.5 no
C36 C35 H35B . . 105.2 no
H35A C35 H35B . . 109.6 no
C35 C36 C37 . . 114.0(10) no
C35 C36 H36A . . 109.1 no
C35 C36 H36B . . 108.4 no
C37 C36 H36A . . 108.0 no
C37 C36 H36B . . 107.4 no
H36A C36 H36B . . 109.3 no
C36 C37 C38 . . 115.0(10) no
C36 C37 H37A . . 108.3 no
C36 C37 H37B . . 107.9 no
C38 C37 H37A . . 107.6 no
C38 C37 H37B . . 107.9 no
H37A C37 H37B . . 109.3 no
C37 C38 C39 . . 115(2) no
C37 C38 H38A . . 108.1 no
C37 C38 H38B . . 108.2 no
C39 C38 H38A . . 107.8 no
C39 C38 H38B . . 108.0 no
H38A C38 H38B . . 109.5 no
C38 C39 C40 . . 115(2) no
C38 C39 H39A . . 107.7 no
C38 C39 H39B . . 108.1 no
C40 C39 H39A . . 107.5 no
C40 C39 H39B . . 108.6 no
H39A C39 H39B . . 109.3 no
C39 C40 H40A . . 108.4 no
C39 C40 H40B . . 109.7 no
C39 C40 H40C . . 109.1 no
H40A C40 H40B . . 109.8 no
H40A C40 H40C . . 109.2 no
H40B C40 H40C . . 110.6 no
N6 Ni2 N6 . 2_556 90.8(7) yes
N6 Ni2 N8 . . 89.6(5) yes
N6 Ni2 N8 . 2_556 172.5(4) yes
N6 Ni2 N8 2_556 . 172.5(4) yes
N6 Ni2 N8 2_556 2_556 89.6(5) yes
N8 Ni2 N8 . 2_556 91.1(7) yes
C41 N5 C41 . 2_556 123.0(10) no
Ni2 N6 C41 . . 125.0(10) no
Ni2 N6 C48 . . 126.3(9) no
C41 N6 C48 . . 108.0(10) no
C48 N7 C49 . . 123.0(10) no
Ni2 N8 C49 . . 129.0(10) no
Ni2 N8 C56 . . 125.2(10) no
C49 N8 C56 . . 105.0(10) no
C56 N9 C56 . 2_556 119.0(10) no
N5 C41 N6 . . 126.0(10) no
N5 C41 C42 . . 127.0(10) no
N6 C41 C42 . . 106.0(10) no
C41 C42 C43 . . 128.0(10) no
C41 C42 C47 . . 110.0(10) no
C43 C42 C47 . . 120.0(10) no
C42 C43 C44 . . 116.0(10) no
C42 C43 C57 . . 123.0(10) no
C44 C43 C57 . . 118.0(10) no
C43 C44 C45 . . 121.0(10) no
C43 C44 H44 . . 119.4 no
C45 C44 H44 . . 119.4 no
C44 C45 C46 . . 122.0(10) no
C44 C45 H45 . . 119.1 no
C46 C45 H45 . . 118.1 no
C45 C46 C47 . . 115.0(10) no
C45 C46 C63 . . 120.0(10) no
C47 C46 C63 . . 124.0(10) no
C42 C47 C46 . . 123.0(10) no
C42 C47 C48 . . 106.0(10) no
C46 C47 C48 . . 129.0(10) no
N6 C48 N7 . . 125.0(10) no
N6 C48 C47 . . 107.0(10) no
N7 C48 C47 . . 127.0(10) no
N7 C49 N8 . . 124.0(10) no
N7 C49 C50 . . 123.0(10) no
N8 C49 C50 . . 111.0(10) no
C49 C50 C51 . . 131.0(10) no
C49 C50 C55 . . 107.0(10) no
C51 C50 C55 . . 120.0(10) no
C50 C51 C52 . . 113.0(10) no
C50 C51 C69 . . 123.0(10) no
C52 C51 C69 . . 122.0(10) no
C51 C52 C53 . . 125.0(10) no
C51 C52 H52 . . 117.3 no
C53 C52 H52 . . 117.7 no
C52 C53 C54 . . 121.0(10) no
C52 C53 H53 . . 119.1 no
C54 C53 H53 . . 119.6 no
C53 C54 C55 . . 114.0(10) no
C53 C54 C75 . . 122.0(10) no
C55 C54 C75 . . 123.0(10) no
C50 C55 C54 . . 124.0(10) no
C50 C55 C56 . . 105.0(10) no
C54 C55 C56 . . 130.0(10) no
N8 C56 N9 . . 128.0(10) no
N8 C56 C55 . . 109.0(10) no
N9 C56 C55 . . 121.0(10) no
C43 C57 C58 . . 116(2) no
C43 C57 H57A . . 108.4 no
C43 C57 H57B . . 108.9 no
C58 C57 H57A . . 105.7 no
C58 C57 H57B . . 107.6 no
H57A C57 H57B . . 109.1 no
C57 C58 C59 . . 117(2) no
C57 C58 H58A . . 107.4 no
C57 C58 H58B . . 109.7 no
C59 C58 H58A . . 105.9 no
C59 C58 H58B . . 107.5 no
H58A C58 H58B . . 108.9 no
C58 C59 C60 . . 119(3) no
C58 C59 H59A . . 107.5 no
C58 C59 H59B . . 108.7 no
C60 C59 H59A . . 105.6 no
C60 C59 H59B . . 106.3 no
H59A C59 H59B . . 108.8 no
C59 C60 C61A . . 132(5) no
C59 C60 C61B . . 111(4) no
C59 C60 H60A . . 109.1 no
C59 C60 H60B . . 109.9 no
C61A C60 C61B . . 21(3) no
C61A C60 H60A . . 100.9 no
C61A C60 H60B . . 93.6 no
C61B C60 H60A . . 109.0 no
C61B C60 H60B . . 109.4 no
H60A C60 H60B . . 107.7 no
C60 C61A C61B . . 124(6) no
C60 C61A C62A . . 136(6) no
C60 C61A C62B . . 160(5) no
C60 C61A H61A . . 106.1 no
C60 C61A H61B . . 102.5 no
C61B C61A C62A . . 39(6) no
C61B C61A C62B . . 75(6) no
C61B C61A H61A . . 75.4 no
C61B C61A H61B . . 131.6 no
C62A C61A C62B . . 56(4) no
C62A C61A H61A . . 104.8 no
C62A C61A H61B . . 99.0 no
C62B C61A H61A . . 79.4 no
C62B C61A H61B . . 57.9 no
H61A C61A H61B . . 104.0 no
C60 C61B C61A . . 33(4) no
C60 C61B C62A . . 107(9) no
C60 C61B C62B . . 104(5) no
C60 C61B H61A . . 66.1 no
C60 C61B H61C . . 103.7 no
C60 C61B H61D . . 103.5 no
C60 C61B H62A . . 145.8 no
C60 C61B H62C . . 104.8 no
C61A C61B C62A . . 90(10) no
C61A C61B C62B . . 71(6) no
C61A C61B H61A . . 54.8 no
C61A C61B H61C . . 122.5 no
C61A C61B H61D . . 111.6 no
C61A C61B H62A . . 117.4 no
C61A C61B H62C . . 128.1 no
C62A C61B C62B . . 56(7) no
C62A C61B H61A . . 127.1 no
C62A C61B H61C . . 64.9 no
C62A C61B H61D . . 147.1 no
C62A C61B H62A . . 40.5 no
C62A C61B H62C . . 73.9 no
C62B C61B H61A . . 73.5 no
C62B C61B H61C . . 120.3 no
C62B C61B H61D . . 106.1 no
C62B C61B H62A . . 51.2 no
C62B C61B H62C . . 128.1 no
H61A C61B H61C . . 165.4 no
H61A C61B H61D . . 59.2 no
H61A C61B H62A . . 117.5 no
H61A C61B H62C . . 158.3 no
H61C C61B H61D . . 116.4 no
H61C C61B H62A . . 76.9 no
H61C C61B H62C . . 9.6 no
H61D C61B H62A . . 106.6 no
H61D C61B H62C . . 107.1 no
H62A C61B H62C . . 81.5 no
C61A C62A C61B . . 50(9) no
C61A C62A C62B . . 76(6) no
C61A C62A H61C . . 99.4 no
C61A C62A H62A . . 133.2 no
C61A C62A H62B . . 112.2 no
C61A C62A H62C . . 102.7 no
C61B C62A C62B . . 95(10) no
C61B C62A H61C . . 66.7 no
C61B C62A H62A . . 105.0 no
C61B C62A H62B . . 142.5 no
C61B C62A H62C . . 68.3 no
C62B C62A H61C . . 157.6 no
C62B C62A H62A . . 66.7 no
C62B C62A H62B . . 113.7 no
C62B C62A H62C . . 156.6 no
H61C C62A H62A . . 104.4 no
H61C C62A H62B . . 88.4 no
H61C C62A H62C . . 3.7 no
H62A C62A H62B . . 108.2 no
H62A C62A H62C . . 100.8 no
H62B C62A H62C . . 88.7 no
C61A C62B C61B . . 33(4) no
C61A C62B C62A . . 47(4) no
C61A C62B H61B . . 41.3 no
C61A C62B H62A . . 83.0 no
C61A C62B H62D . . 123.0 no
C61A C62B H62E . . 88.4 no
C61A C62B H62F . . 82.6 no
C61B C62B C62A . . 28(4) no
C61B C62B H61B . . 74.5 no
C61B C62B H62A . . 52.0 no
C61B C62B H62D . . 89.6 no
C61B C62B H62E . . 109.8 no
C61B C62B H62F . . 92.1 no
C62A C62B H61B . . 78.8 no
C62A C62B H62A . . 38.7 no
C62A C62B H62D . . 80.0 no
C62A C62B H62E . . 135.0 no
C62A C62B H62F . . 67.9 no
H61B C62B H62A . . 117.5 no
H61B C62B H62D . . 157.9 no
H61B C62B H62E . . 70.0 no
H61B C62B H62F . . 66.9 no
H62A C62B H62D . . 41.4 no
H62A C62B H62E . . 150.3 no
H62A C62B H62F . . 83.7 no
H62D C62B H62E . . 131.0 no
H62D C62B H62F . . 99.2 no
H62E C62B H62F . . 123.5 no
C46 C63 C64 . . 111.0(10) no
C46 C63 H63A . . 108.4 no
C46 C63 H63B . . 108.9 no
C64 C63 H63A . . 109.1 no
C64 C63 H63B . . 109.9 no
H63A C63 H63B . . 108.8 no
C63 C64 C65 . . 116.0(10) no
C63 C64 H64A . . 106.2 no
C63 C64 H64B . . 106.3 no
C65 C64 H64A . . 109.0 no
C65 C64 H64B . . 109.2 no
H64A C64 H64B . . 109.8 no
C64 C65 C66 . . 111.0(10) no
C64 C65 H65A . . 108.2 no
C64 C65 H65B . . 108.3 no
C66 C65 H65A . . 109.4 no
C66 C65 H65B . . 108.9 no
H65A C65 H65B . . 110.0 no
C65 C66 C67 . . 120(2) no
C65 C66 H66A . . 107.1 no
C65 C66 H66B . . 106.4 no
C67 C66 H66A . . 107.0 no
C67 C66 H66B . . 106.1 no
H66A C66 H66B . . 109.8 no
C66 C67 C68 . . 123(2) no
C66 C67 H67A . . 106.4 no
C66 C67 H67B . . 105.4 no
C68 C67 H67A . . 106.1 no
C68 C67 H67B . . 105.8 no
H67A C67 H67B . . 109.0 no
C67 C68 H68A . . 109.3 no
C67 C68 H68B . . 110.0 no
C67 C68 H68C . . 109.0 no
H68A C68 H68B . . 110.3 no
H68A C68 H68C . . 108.9 no
H68B C68 H68C . . 109.2 no
C51 C69 C70 . . 119.0(10) no
C51 C69 H69A . . 106.2 no
C51 C69 H69B . . 106.6 no
C70 C69 H69A . . 107.3 no
C70 C69 H69B . . 107.7 no
H69A C69 H69B . . 109.3 no
C69 C70 C71 . . 114.0(10) no
C69 C70 H70A . . 108.3 no
C69 C70 H70B . . 108.5 no
C71 C70 H70A . . 108.3 no
C71 C70 H70B . . 108.0 no
H70A C70 H70B . . 109.6 no
C70 C71 C72 . . 112.0(10) no
C70 C71 H71A . . 108.8 no
C70 C71 H71B . . 108.5 no
C72 C71 H71A . . 108.8 no
C72 C71 H71B . . 108.1 no
H71A C71 H71B . . 110.2 no
C71 C72 C73 . . 115.0(10) no
C71 C72 H72A . . 108.3 no
C71 C72 H72B . . 107.7 no
C73 C72 H72A . . 108.1 no
C73 C72 H72B . . 107.6 no
H72A C72 H72B . . 109.3 no
C72 C73 C74 . . 118.0(10) no
C72 C73 H73A . . 107.5 no
C72 C73 H73B . . 107.0 no
C74 C73 H73A . . 107.1 no
C74 C73 H73B . . 106.7 no
H73A C73 H73B . . 109.3 no
C73 C74 H74A . . 109.6 no
C73 C74 H74B . . 109.2 no
C73 C74 H74C . . 109.5 no
H74A C74 H74B . . 109.5 no
H74A C74 H74C . . 109.6 no
H74B C74 H74C . . 109.3 no
C54 C75 C76 . . 119.0(10) no
C54 C75 H75A . . 106.9 no
C54 C75 H75B . . 106.7 no
C76 C75 H75A . . 107.2 no
C76 C75 H75B . . 107.1 no
H75A C75 H75B . . 109.6 no
C75 C76 C77 . . 113.0(10) no
C75 C76 H76A . . 107.9 no
C75 C76 H76B . . 108.0 no
C77 C76 H76A . . 108.7 no
C77 C76 H76B . . 108.9 no
H76A C76 H76B . . 110.1 no
C76 C77 C78 . . 115.0(10) no
C76 C77 H77A . . 107.9 no
C76 C77 H77B . . 108.1 no
C78 C77 H77A . . 107.4 no
C78 C77 H77B . . 107.4 no
H77A C77 H77B . . 110.5 no
C77 C78 C79 . . 116(2) no
C77 C78 H78A . . 108.1 no
C77 C78 H78B . . 108.2 no
C79 C78 H78A . . 107.4 no
C79 C78 H78B . . 107.5 no
H78A C78 H78B . . 108.5 no
C78 C79 C80 . . 114(2) no
C78 C79 H79A . . 108.9 no
C78 C79 H79C . . 107.8 no
C80 C79 H79A . . 108.2 no
C80 C79 H79C . . 107.4 no
H79A C79 H79C . . 109.6 no
C79 C80 H80A . . 109.8 no
C79 C80 H80B . . 109.0 no
C79 C80 H80C . . 110.1 no
H80A C80 H80B . . 108.7 no
H80A C80 H80C . . 109.9 no
H80B C80 H80C . . 109.3 no

loop_
_geom_bond_atom_site_label_1
_geom_bond_atom_site_label_2
_geom_bond_site_symmetry_2
_geom_bond_distance
_geom_bond_publ_flag
Ni1 N2 . 1.910(10) yes
Ni1 N2 7_556 1.910(10) yes
Ni1 N4 . 1.940(10) yes
Ni1 N4 7_556 1.940(10) yes
N1 C1 . 1.31(2) no
N1 C16 7_556 1.31(2) no
N2 C1 . 1.35(2) no
N2 C8 . 1.40(2) no
N3 C8 . 1.31(2) no
N3 C9 . 1.32(2) no
N4 C9 . 1.33(2) no
N4 C16 . 1.36(2) no
C1 C2 . 1.48(2) no
C2 C3 . 1.37(2) no
C2 C7 . 1.34(2) no
C3 C4 . 1.44(2) no
C3 C17 . 1.49(2) no
C4 C5 . 1.36(3) no
C4 H4 . 0.95 no
C5 C6 . 1.41(2) no
C5 H5 . 0.95 no
C6 C7 . 1.42(2) no
C6 C23 . 1.46(3) no
C7 C8 . 1.44(2) no
C9 C10 . 1.43(2) no
C10 C11 . 1.43(2) no
C10 C15 . 1.41(2) no
C11 C12 . 1.39(3) no
C11 C29 . 1.52(3) no
C12 C13 . 1.40(3) no
C12 H12 . 0.94 no
C13 C14 . 1.41(3) no
C13 H13 . 0.95 no
C14 C15 . 1.40(2) no
C14 C35 . 1.53(3) no
C15 C16 . 1.46(2) no
C17 C18 . 1.53(2) no
C17 H17A . 0.95 no
C17 H17B . 0.95 no
C18 C19 . 1.50(3) no
C18 H18A . 0.95 no
C18 H18B . 0.96 no
C19 C20 . 1.52(3) no
C19 H19A . 0.94 no
C19 H19B . 0.96 no
C20 C21 . 1.54(4) no
C20 H20A . 0.95 no
C20 H20B . 0.95 no
C21 C22A . 1.41(8) no
C21 C22B . 1.70(10) no
C21 H21A . 0.91 no
C21 H21B . 0.95 no
C22A C22B . 1.00(10) no
C22A H22A . 0.91 no
C22A H22B . 1.07 no
C22A H22C . 1.03 no
C22B H22B . 1.11 no
C22B H22C . 0.99 no
C22B H22D . 1.01 no
C22B H22E . 1.04 no
C22B H22F . 0.93 no
C23 C24 . 1.49(4) no
C23 H23A . 0.95 no
C23 H23B . 0.95 no
C24 C25 . 1.53(4) no
C24 H24A . 0.96 no
C24 H24B . 0.95 no
C25 C26 . 1.54(3) no
C25 H25A . 0.95 no
C25 H25B . 0.94 no
C26 C27 . 1.38(6) no
C26 H26A . 0.97 no
C26 H26B . 0.95 no
C27 C28A . 1.24(6) no
C27 C28B . 2.05(7) no
C27 H27A . 1.02 no
C27 H27B . 1.00 no
C28A C28B . 0.93(9) no
C28A H28A . 0.96 no
C28A H28B . 0.92 no
C28A H28C . 0.92 no
C28A H28F . 1.19 no
C28B H28A . 1.42 no
C28B H28B . 0.57 no
C28B H28C . 1.35 no
C28B H28D . 0.87 no
C28B H28E . 0.93 no
C28B H28F . 0.96 no
C29 C30 . 1.52(3) no
C29 H29A . 0.95 no
C29 H29B . 0.95 no
C30 C31 . 1.54(3) no
C30 H30A . 0.95 no
C30 H30B . 0.95 no
C31 C32 . 1.56(4) no
C31 H31A . 0.95 no
C31 H31B . 0.95 no
C32 C33 . 1.50(4) no
C32 H32A . 0.95 no
C32 H32B . 0.95 no
C33 C34A . 1.00(10) no
C33 C34B . 1.50(5) no
C33 H33A . 0.92 no
C33 H33B . 0.96 no
C34A C34B . 1.70(10) no
C34A H34A . 0.98 no
C34A H34B . 1.05 no
C34A H34C . 1.01 no
C34B H33A . 0.86 no
C34B H34D . 0.86 no
C34B H34E . 0.93 no
C34B H34F . 0.94 no
C35 C36 . 1.46(3) no
C35 H35A . 0.95 no
C35 H35B . 0.95 no
C36 C37 . 1.51(3) no
C36 H36A . 0.94 no
C36 H36B . 0.96 no
C37 C38 . 1.44(4) no
C37 H37A . 0.95 no
C37 H37B . 0.95 no
C38 C39 . 1.51(4) no
C38 H38A . 0.95 no
C38 H38B . 0.95 no
C39 C40 . 1.44(4) no
C39 H39A . 0.95 no
C39 H39B . 0.95 no
C40 H40A . 0.96 no
C40 H40B . 0.94 no
C40 H40C . 0.95 no
Ni2 N6 . 1.910(10) yes
Ni2 N6 2_556 1.910(10) yes
Ni2 N8 . 1.890(10) yes
Ni2 N8 2_556 1.890(10) yes
N5 C41 . 1.31(2) no
N5 C41 2_556 1.31(2) no
N6 C41 . 1.38(2) no
N6 C48 . 1.41(2) no
N7 C48 . 1.31(2) no
N7 C49 . 1.35(2) no
N8 C49 . 1.35(2) no
N8 C56 . 1.38(2) no
N9 C56 . 1.33(2) no
N9 C56 2_556 1.33(2) no
C41 C42 . 1.44(2) no
C42 C43 . 1.41(2) no
C42 C47 . 1.33(2) no
C43 C44 . 1.38(3) no
C43 C57 . 1.49(3) no
C44 C45 . 1.37(3) no
C44 H44 . 0.95 no
C45 C46 . 1.36(3) no
C45 H45 . 0.95 no
C46 C47 . 1.40(2) no
C46 C63 . 1.54(2) no
C47 C48 . 1.45(2) no
C49 C50 . 1.44(2) no
C50 C51 . 1.42(2) no
C50 C55 . 1.36(2) no
C51 C52 . 1.39(2) no
C51 C69 . 1.51(2) no
C52 C53 . 1.33(2) no
C52 H52 . 0.95 no
C53 C54 . 1.41(2) no
C53 H53 . 0.95 no
C54 C55 . 1.36(2) no
C54 C75 . 1.49(2) no
C55 C56 . 1.49(2) no
C57 C58 . 1.36(3) no
C57 H57A . 0.96 no
C57 H57B . 0.95 no
C58 C59 . 1.53(5) no
C58 H58A . 0.97 no
C58 H58B . 0.94 no
C59 C60 . 1.22(4) no
C59 H59A . 0.96 no
C59 H59B . 0.95 no
C60 C61A . 1.31(7) no
C60 C61B . 1.96(10) no
C60 H60A . 0.97 no
C60 H60B . 0.96 no
C61A C61B . 0.90(10) no
C61A C62A . 1.20(10) no
C61A C62B . 1.52(7) no
C61A H61A . 0.95 no
C61A H61B . 1.02 no
C61B C62A . 0.74(9) no
C61B C62B . 1.55(9) no
C61B H61A . 1.13 no
C61B H61C . 0.90 no
C61B H61D . 0.92 no
C61B H62A . 1.26 no
C61B H62C . 1.11 no
C62A C62B . 1.30(9) no
C62A H61C . 0.89 no
C62A H62A . 0.84 no
C62A H62B . 1.06 no
C62A H62C . 1.15 no
C62B H61B . 1.31 no
C62B H62A . 1.24 no
C62B H62D . 0.99 no
C62B H62E . 0.71 no
C62B H62F . 1.04 no
C63 C64 . 1.54(3) no
C63 H63A . 0.96 no
C63 H63B . 0.95 no
C64 C65 . 1.48(3) no
C64 H64A . 0.95 no
C64 H64B . 0.94 no
C65 C66 . 1.52(3) no
C65 H65A . 0.94 no
C65 H65B . 0.95 no
C66 C67 . 1.28(4) no
C66 H66A . 0.95 no
C66 H66B . 0.95 no
C67 C68 . 1.50(4) no
C67 H67A . 0.95 no
C67 H67B . 0.96 no
C68 H68A . 0.95 no
C68 H68B . 0.94 no
C68 H68C . 0.96 no
C69 C70 . 1.53(2) no
C69 H69A . 0.95 no
C69 H69B . 0.95 no
C70 C71 . 1.51(3) no
C70 H70A . 0.95 no
C70 H70B . 0.95 no
C71 C72 . 1.50(2) no
C71 H71A . 0.94 no
C71 H71B . 0.95 no
C72 C73 . 1.49(3) no
C72 H72A . 0.95 no
C72 H72B . 0.95 no
C73 C74 . 1.48(3) no
C73 H73A . 0.95 no
C73 H73B . 0.95 no
C74 H74A . 0.95 no
C74 H74B . 0.95 no
C74 H74C . 0.95 no
C75 C76 . 1.51(2) no
C75 H75A . 0.95 no
C75 H75B . 0.95 no
C76 C77 . 1.50(3) no
C76 H76A . 0.95 no
C76 H76B . 0.94 no
C77 C78 . 1.54(3) no
C77 H77A . 0.94 no
C77 H77B . 0.94 no
C78 C79 . 1.50(4) no
C78 H78A . 0.96 no
C78 H78B . 0.96 no
C79 C80 . 1.41(3) no
C79 H79A . 0.95 no
C79 H79C . 0.95 no
C80 H80A . 0.95 no
C80 H80B . 0.96 no
C80 H80C . 0.94 no

loop_
_geom_contact_atom_site_label_1
_geom_contact_atom_site_label_2
_geom_contact_distance
_geom_contact_site_symmetry_2
_geom_contact_publ_flag
Ni1 C51 3.55(2) 4_554 no
Ni1 C51 3.55(2) 6_556 no
Ni1 C50 3.560(10) 4_554 no
Ni1 C50 3.560(10) 6_556 no
N2 C69 3.54(2) 6_556 no
N2 C49 3.55(2) 4_554 no
N4 C53 3.52(2) 6_556 no
N4 C52 3.55(2) 6_556 no
C1 C56 3.57(2) 4_554 no
C3 N8 3.59(2) 3_556 no
C4 C49 3.47(2) 3_556 no
C4 N8 3.50(2) 3_556 no
C4 N7 3.59(2) 3_556 no
C5 C48 3.31(2) 3_556 no
C5 N6 3.53(2) 3_556 no
C5 N7 3.54(2) 3_556 no
C6 N6 3.46(2) 3_556 no
C7 Ni2 3.520(10) 3_556 no
C9 C53 3.48(2) 6_556 no
C9 C52 3.48(2) 6_556 no
C9 N7 3.58(2) 4_554 no
C11 C42 3.57(2) 4_554 no
C12 C44 3.53(2) 4_554 no
C12 C45 3.59(3) 4_554 no
C16 C54 3.57(2) 6_556 no
C22B C28B 3.10(10) 8_454 no
C23 C41 3.46(2) 3_556 no
C34A C40 3.51(10) 3_656 no
